data_7127407
loop_
_publ_author_name
'Tang, Lele'
'Zan, Jie'
'Peng, Hao'
'Yan, Xi'
'Tao, Ye'
'Tian, Dan'
'Yang, Qingqing'
'Li, Huanhuan'
'Chen, Qiushui'
'Huang, Wei'
'Chen, Runfeng'

_publ_section_title
;
 X-ray excited ultralong room-temperature phosphorescence for organic
 afterglow scintillators.
;
_journal_issue 88
_journal_name_full 'Chemical communications (Cambridge, England)'
_journal_page_first 13559
_journal_page_last 13562
_journal_paper_doi 10.1039/d0cc05389a
_journal_volume 56
_journal_year 2020
_chemical_formula_moiety 'C31 H19 N3 O2'
_chemical_formula_sum 'C31 H19 N3 O2'
_chemical_formula_weight 465.49
_space_group_crystal_system triclinic
_space_group_IT_number 2
_space_group_name_Hall '-P 1'
_space_group_name_H-M_alt 'P -1'
_atom_sites_solution_hydrogens geom
_audit_creation_date 2019-12-30
_audit_creation_method
;
Olex2 1.3
(compiled Nov 21 2019 18:26:39 for OlexSys, GUI svn.r6003)
;
_audit_update_record
;
2020-06-01 deposited with the CCDC.	2020-10-05 downloaded from the CCDC.
;
_cell_angle_alpha 92.880(3)
_cell_angle_beta 93.257(3)
_cell_angle_gamma 90.232(3)
_cell_formula_units_Z 2
_cell_length_a 5.1443(6)
_cell_length_b 14.4148(17)
_cell_length_c 14.9692(16)
_cell_measurement_reflns_used 3743
_cell_measurement_temperature 296.93
_cell_measurement_theta_max 27.878
_cell_measurement_theta_min 3.01
_cell_volume 1106.8(2)
_computing_molecular_graphics 'Olex2 1.3 (Dolomanov et al., 2009)'
_computing_publication_material 'Olex2 1.3 (Dolomanov et al., 2009)'
_computing_structure_refinement 'SHELXL 2018/3 (Sheldrick, 2015)'
_diffrn_ambient_temperature 296.93
_diffrn_measured_fraction_theta_full 0.987
_diffrn_measured_fraction_theta_max 0.981
_diffrn_measurement_device_type 'CCD area detector'
_diffrn_radiation_type MoK\a
_diffrn_radiation_wavelength 0.71073
_diffrn_reflns_av_R_equivalents 0.0237
_diffrn_reflns_av_unetI/netI 0.0411
_diffrn_reflns_Laue_measured_fraction_full 0.987
_diffrn_reflns_Laue_measured_fraction_max 0.981
_diffrn_reflns_limit_h_max 6
_diffrn_reflns_limit_h_min -6
_diffrn_reflns_limit_k_max 17
_diffrn_reflns_limit_k_min -18
_diffrn_reflns_limit_l_max 19
_diffrn_reflns_limit_l_min -19
_diffrn_reflns_number 9157
_diffrn_reflns_point_group_measured_fraction_full 0.987
_diffrn_reflns_point_group_measured_fraction_max 0.981
_diffrn_reflns_theta_full 25.242
_diffrn_reflns_theta_max 27.878
_diffrn_reflns_theta_min 3.010
_diffrn_source_current 30.0
_diffrn_source_power 1.5
_diffrn_source_voltage 50.0
_exptl_absorpt_coefficient_mu 0.089
_exptl_crystal_colour yellow
_exptl_crystal_density_diffrn 1.397
_exptl_crystal_description needle
_exptl_crystal_F_000 484
_refine_diff_density_max 0.152
_refine_diff_density_min -0.199
_refine_diff_density_rms 0.040
_refine_ls_extinction_method none
_refine_ls_goodness_of_fit_ref 1.058
_refine_ls_hydrogen_treatment constr
_refine_ls_matrix_type full
_refine_ls_number_parameters 325
_refine_ls_number_reflns 5182
_refine_ls_number_restraints 0
_refine_ls_restrained_S_all 1.058
_refine_ls_R_factor_all 0.0721
_refine_ls_R_factor_gt 0.0475
_refine_ls_shift/su_max 0.000
_refine_ls_shift/su_mean 0.000
_refine_ls_structure_factor_coef Fsqd
_refine_ls_weighting_details 'w=1/[\s^2^(Fo^2^)+(0.0474P)^2^+0.2057P] where P=(Fo^2^+2Fc^2^)/3'
_refine_ls_weighting_scheme calc
_refine_ls_wR_factor_gt 0.1054
_refine_ls_wR_factor_ref 0.1172
_reflns_Friedel_coverage 0.000
_reflns_number_gt 3743
_reflns_number_total 5182
_reflns_threshold_expression 'I > 2\s(I)'
_cod_data_source_file d0cc05389a2.cif
_cod_data_source_block 111
_cod_depositor_comments 'Adding full bibliography for 7127407.cif.'
_cod_database_code 7127407
_shelx_shelxl_version_number 2018/3
_shelx_space_group_comment
;
The symmetry employed for this shelxl refinement is uniquely defined
by the following loop, which should always be used as a source of
symmetry information in preference to the above space-group names.
They are only intended as comments.
;
_olex2_refinement_description
;
1. Fixed Uiso
 At 1.2 times of:
  All C(H) groups
2.a Aromatic/amide H refined with riding coordinates:
 C4(H4), C2(H2), C30(H30), C18(H18), C17(H17), C21(H21), C27(H27), C29(H29),
 C9(H9), C22(H22), C10(H10), C3(H3), C15(H15), C24(H24), C28(H28), C11(H11),
 C12(H12), C23(H23), C16(H16)
;
_olex2_submission_special_instructions 'No special instructions were received'

loop_
_space_group_symop_operation_xyz
'x, y, z'
'-x, -y, -z'

loop_
_atom_site_label
_atom_site_type_symbol
_atom_site_fract_x
_atom_site_fract_y
_atom_site_fract_z
_atom_site_U_iso_or_equiv
_atom_site_adp_type
_atom_site_occupancy
_atom_site_site_symmetry_order
_atom_site_calc_flag
_atom_site_refinement_flags_posn
_atom_site_refinement_flags_adp
_atom_site_refinement_flags_occupancy
_atom_site_disorder_assembly
_atom_site_disorder_group
N1 N 0.3063(2) 0.23978(8) 0.87566(7) 0.0334(3) Uani 1 1 d . . . . .
N2 N 0.3666(2) 0.02599(8) 0.81663(8) 0.0355(3) Uani 1 1 d . . . . .
C5 C 0.3928(3) 0.32556(10) 0.90038(9) 0.0338(3) Uani 1 1 d . . . . .
N3 N 0.1163(2) 0.41208(8) 0.78837(8) 0.0352(3) Uani 1 1 d . . . . .
O1 O 0.1937(3) 0.46724(8) 0.93106(8) 0.0544(3) Uani 1 1 d . . . . .
C14 C 0.5192(3) -0.02159(11) 0.68140(10) 0.0415(4) Uani 1 1 d . . . . .
C1 C 0.4358(3) 0.17015(10) 0.91335(9) 0.0350(3) Uani 1 1 d . . . . .
C7 C 0.2306(3) 0.40696(10) 0.87370(10) 0.0361(3) Uani 1 1 d . . . . .
C4 C 0.6067(3) 0.34362(11) 0.95954(10) 0.0431(4) Uani 1 1 d . . . . .
H4 H 0.660486 0.404368 0.974560 0.052 Uiso 1 1 calc R U . . .
C31 C -0.0865(3) 0.47591(10) 0.76751(10) 0.0374(3) Uani 1 1 d . . . . .
C20 C 0.1889(3) 0.36767(10) 0.70652(9) 0.0346(3) Uani 1 1 d . . . . .
C19 C 0.5471(3) 0.04641(10) 0.75133(10) 0.0353(3) Uani 1 1 d . . . . .
C2 C 0.6483(3) 0.18137(12) 0.97316(11) 0.0468(4) Uani 1 1 d . . . . .
H2 H 0.729597 0.130321 0.997845 0.056 Uiso 1 1 calc R U . . .
O2 O 0.1887(3) 0.04381(9) 0.95039(9) 0.0791(5) Uani 1 1 d . . . . .
C6 C 0.3204(3) 0.07468(11) 0.89474(10) 0.0417(4) Uani 1 1 d . . . . .
C25 C 0.0264(3) 0.40016(11) 0.63702(10) 0.0400(4) Uani 1 1 d . . . . .
C26 C -0.1458(3) 0.46812(11) 0.67523(11) 0.0406(4) Uani 1 1 d . . . . .
C30 C -0.2232(3) 0.53564(11) 0.82340(12) 0.0469(4) Uani 1 1 d . . . . .
H30 H -0.183934 0.540684 0.884873 0.056 Uiso 1 1 calc R U . . .
C18 C 0.7374(3) 0.11472(11) 0.75202(10) 0.0400(4) Uani 1 1 d . . . . .
H18 H 0.761909 0.157908 0.800072 0.048 Uiso 1 1 calc R U . . .
C8 C 0.2323(3) -0.05758(10) 0.78651(11) 0.0401(4) Uani 1 1 d . . . . .
C17 C 0.8897(3) 0.11662(12) 0.67897(12) 0.0486(4) Uani 1 1 d . . . . .
H17 H 1.017603 0.162246 0.677824 0.058 Uiso 1 1 calc R U . . .
C21 C 0.3892(3) 0.30677(10) 0.68885(10) 0.0397(4) Uani 1 1 d . . . . .
H21 H 0.502829 0.287513 0.734713 0.048 Uiso 1 1 calc R U . . .
C13 C 0.3245(3) -0.08755(11) 0.70445(11) 0.0443(4) Uani 1 1 d . . . . .
C27 C -0.3441(4) 0.52114(12) 0.63776(13) 0.0528(4) Uani 1 1 d . . . . .
H27 H -0.384787 0.516603 0.576361 0.063 Uiso 1 1 calc R U . . .
C29 C -0.4199(4) 0.58717(12) 0.78374(14) 0.0549(5) Uani 1 1 d . . . . .
H29 H -0.514778 0.627566 0.819522 0.066 Uiso 1 1 calc R U . . .
C9 C 0.0361(3) -0.10421(11) 0.82647(12) 0.0493(4) Uani 1 1 d . . . . .
H9 H -0.028613 -0.082304 0.880277 0.059 Uiso 1 1 calc R U . . .
C22 C 0.4153(4) 0.27551(12) 0.60127(11) 0.0481(4) Uani 1 1 d . . . . .
H22 H 0.547044 0.233793 0.588319 0.058 Uiso 1 1 calc R U . . .
C10 C -0.0582(4) -0.18522(13) 0.78177(15) 0.0613(5) Uani 1 1 d . . . . .
H10 H -0.188597 -0.218675 0.806647 0.074 Uiso 1 1 calc R U . . .
C3 C 0.7374(4) 0.27027(13) 0.99543(11) 0.0508(4) Uani 1 1 d . . . . .
H3 H 0.883681 0.280359 1.034168 0.061 Uiso 1 1 calc R U . . .
C15 C 0.6739(4) -0.01753(13) 0.60841(12) 0.0546(5) Uani 1 1 d . . . . .
H15 H 0.654235 -0.061467 0.560811 0.066 Uiso 1 1 calc R U . . .
C24 C 0.0571(4) 0.36750(14) 0.54937(11) 0.0551(5) Uani 1 1 d . . . . .
H24 H -0.051951 0.387901 0.502799 0.066 Uiso 1 1 calc R U . . .
C28 C -0.4796(4) 0.58042(13) 0.69245(15) 0.0583(5) Uani 1 1 d . . . . .
H28 H -0.612676 0.616309 0.667859 0.070 Uiso 1 1 calc R U . . .
C11 C 0.0353(4) -0.21756(13) 0.70173(16) 0.0668(6) Uani 1 1 d . . . . .
H11 H -0.030146 -0.272889 0.674526 0.080 Uiso 1 1 calc R U . . .
C12 C 0.2247(4) -0.16918(13) 0.66115(14) 0.0602(5) Uani 1 1 d . . . . .
H12 H 0.284238 -0.190466 0.606354 0.072 Uiso 1 1 calc R U . . .
C23 C 0.2506(4) 0.30466(14) 0.53231(11) 0.0583(5) Uani 1 1 d . . . . .
H23 H 0.270730 0.281639 0.473973 0.070 Uiso 1 1 calc R U . . .
C16 C 0.8562(4) 0.05234(14) 0.60766(12) 0.0574(5) Uani 1 1 d . . . . .
H16 H 0.958026 0.056366 0.558612 0.069 Uiso 1 1 calc R U . . .

loop_
_atom_site_aniso_label
_atom_site_aniso_U_11
_atom_site_aniso_U_22
_atom_site_aniso_U_33
_atom_site_aniso_U_23
_atom_site_aniso_U_13
_atom_site_aniso_U_12
N1 0.0404(7) 0.0308(6) 0.0290(6) 0.0001(5) 0.0046(5) -0.0056(5)
N2 0.0385(7) 0.0297(6) 0.0381(6) 0.0020(5) 0.0006(5) -0.0031(5)
C5 0.0411(8) 0.0321(7) 0.0281(7) -0.0010(5) 0.0037(6) -0.0051(6)
N3 0.0404(7) 0.0289(6) 0.0367(6) 0.0019(5) 0.0044(5) -0.0001(5)
O1 0.0645(8) 0.0455(7) 0.0506(7) -0.0167(5) -0.0025(6) 0.0069(6)
C14 0.0423(9) 0.0391(8) 0.0421(8) -0.0025(7) -0.0035(7) 0.0105(7)
C1 0.0437(8) 0.0328(8) 0.0292(7) 0.0021(6) 0.0080(6) -0.0025(6)
C7 0.0408(8) 0.0299(7) 0.0371(7) -0.0031(6) 0.0030(6) -0.0061(6)
C4 0.0497(10) 0.0384(8) 0.0397(8) -0.0038(6) -0.0027(7) -0.0097(7)
C31 0.0376(8) 0.0265(7) 0.0487(8) 0.0060(6) 0.0056(7) -0.0045(6)
C20 0.0382(8) 0.0302(7) 0.0361(7) 0.0029(6) 0.0061(6) -0.0062(6)
C19 0.0360(8) 0.0328(7) 0.0370(7) 0.0033(6) -0.0003(6) 0.0055(6)
C2 0.0530(10) 0.0451(9) 0.0423(9) 0.0081(7) -0.0037(8) 0.0034(8)
O2 0.1180(13) 0.0521(8) 0.0716(9) -0.0057(7) 0.0530(9) -0.0316(8)
C6 0.0510(10) 0.0320(8) 0.0433(8) 0.0050(6) 0.0100(7) -0.0021(7)
C25 0.0400(8) 0.0386(8) 0.0415(8) 0.0050(6) 0.0013(7) -0.0043(7)
C26 0.0369(8) 0.0360(8) 0.0494(9) 0.0095(7) 0.0016(7) -0.0046(7)
C30 0.0512(10) 0.0337(8) 0.0571(10) 0.0026(7) 0.0128(8) 0.0002(7)
C18 0.0403(8) 0.0355(8) 0.0443(8) 0.0017(6) 0.0044(7) 0.0027(7)
C8 0.0405(9) 0.0296(7) 0.0491(9) 0.0055(6) -0.0106(7) 0.0002(6)
C17 0.0433(9) 0.0470(9) 0.0574(10) 0.0079(8) 0.0129(8) 0.0053(8)
C21 0.0439(9) 0.0360(8) 0.0400(8) 0.0059(6) 0.0059(7) 0.0003(7)
C13 0.0456(9) 0.0342(8) 0.0512(9) -0.0025(7) -0.0118(8) 0.0060(7)
C27 0.0472(10) 0.0504(10) 0.0611(11) 0.0148(8) -0.0043(8) -0.0008(8)
C29 0.0478(10) 0.0361(9) 0.0830(14) 0.0085(9) 0.0167(9) 0.0055(8)
C9 0.0500(10) 0.0389(9) 0.0586(10) 0.0125(7) -0.0099(8) -0.0066(8)
C22 0.0547(10) 0.0476(10) 0.0433(9) 0.0026(7) 0.0130(8) 0.0047(8)
C10 0.0556(11) 0.0435(10) 0.0830(14) 0.0153(10) -0.0201(10) -0.0127(9)
C3 0.0493(10) 0.0558(10) 0.0454(9) 0.0021(8) -0.0125(8) -0.0041(8)
C15 0.0607(11) 0.0558(11) 0.0463(9) -0.0110(8) 0.0047(8) 0.0147(9)
C24 0.0591(11) 0.0682(12) 0.0376(9) 0.0049(8) -0.0044(8) 0.0027(10)
C28 0.0449(10) 0.0455(10) 0.0862(14) 0.0204(9) 0.0015(10) 0.0058(8)
C11 0.0682(13) 0.0382(10) 0.0894(15) -0.0020(10) -0.0300(12) -0.0070(9)
C12 0.0645(12) 0.0431(10) 0.0692(12) -0.0122(9) -0.0171(10) 0.0053(9)
C23 0.0690(13) 0.0701(13) 0.0356(9) -0.0030(8) 0.0072(8) 0.0043(10)
C16 0.0585(12) 0.0646(12) 0.0511(10) 0.0013(9) 0.0205(9) 0.0136(10)

loop_
_atom_type_symbol
_atom_type_description
_atom_type_scat_dispersion_real
_atom_type_scat_dispersion_imag
_atom_type_scat_source
C C 0.0033 0.0016 'International Tables Vol C Tables 4.2.6.8 and 6.1.1.4'
H H 0.0000 0.0000 'International Tables Vol C Tables 4.2.6.8 and 6.1.1.4'
N N 0.0061 0.0033 'International Tables Vol C Tables 4.2.6.8 and 6.1.1.4'
O O 0.0106 0.0060 'International Tables Vol C Tables 4.2.6.8 and 6.1.1.4'

loop_
_geom_angle_atom_site_label_1
_geom_angle_atom_site_label_2
_geom_angle_atom_site_label_3
_geom_angle
_geom_angle_site_symmetry_1
_geom_angle_site_symmetry_3
_geom_angle_publ_flag
C1 N1 C5 115.89(12) . . ?
C19 N2 C8 107.65(12) . . ?
C6 N2 C19 128.65(12) . . ?
C6 N2 C8 123.70(13) . . ?
N1 C5 C7 118.70(13) . . ?
N1 C5 C4 123.55(14) . . ?
C4 C5 C7 117.17(13) . . ?
C7 N3 C31 122.47(13) . . ?
C7 N3 C20 129.33(13) . . ?
C20 N3 C31 107.78(12) . . ?
C19 C14 C13 107.86(14) . . ?
C15 C14 C19 119.67(16) . . ?
C15 C14 C13 132.44(15) . . ?
N1 C1 C2 124.63(14) . . ?
N1 C1 C6 116.12(13) . . ?
C2 C1 C6 118.97(14) . . ?
N3 C7 C5 121.85(12) . . ?
O1 C7 C5 117.57(13) . . ?
O1 C7 N3 120.51(15) . . ?
C5 C4 H4 120.6 . . ?
C3 C4 C5 118.79(14) . . ?
C3 C4 H4 120.6 . . ?
C26 C31 N3 108.19(13) . . ?
C30 C31 N3 130.30(15) . . ?
C30 C31 C26 121.45(15) . . ?
C25 C20 N3 108.12(13) . . ?
C21 C20 N3 130.89(14) . . ?
C21 C20 C25 120.88(14) . . ?
C14 C19 N2 108.11(13) . . ?
C18 C19 N2 130.62(13) . . ?
C18 C19 C14 121.13(15) . . ?
C1 C2 H2 120.9 . . ?
C1 C2 C3 118.19(15) . . ?
C3 C2 H2 120.9 . . ?
N2 C6 C1 119.90(13) . . ?
O2 C6 N2 122.23(14) . . ?
O2 C6 C1 117.87(14) . . ?
C20 C25 C26 107.96(13) . . ?
C24 C25 C20 119.76(16) . . ?
C24 C25 C26 132.24(16) . . ?
C31 C26 C25 107.87(14) . . ?
C27 C26 C31 119.73(16) . . ?
C27 C26 C25 132.40(16) . . ?
C31 C30 H30 121.4 . . ?
C29 C30 C31 117.20(17) . . ?
C29 C30 H30 121.4 . . ?
C19 C18 H18 121.1 . . ?
C17 C18 C19 117.84(15) . . ?
C17 C18 H18 121.1 . . ?
C13 C8 N2 108.46(14) . . ?
C9 C8 N2 129.04(15) . . ?
C9 C8 C13 122.48(15) . . ?
C18 C17 H17 119.2 . . ?
C16 C17 C18 121.50(17) . . ?
C16 C17 H17 119.2 . . ?
C20 C21 H21 121.0 . . ?
C22 C21 C20 118.06(15) . . ?
C22 C21 H21 121.0 . . ?
C8 C13 C14 107.89(13) . . ?
C8 C13 C12 119.56(17) . . ?
C12 C13 C14 132.55(17) . . ?
C26 C27 H27 120.4 . . ?
C28 C27 C26 119.18(18) . . ?
C28 C27 H27 120.4 . . ?
C30 C29 H29 119.0 . . ?
C30 C29 C28 121.91(18) . . ?
C28 C29 H29 119.0 . . ?
C8 C9 H9 121.8 . . ?
C10 C9 C8 116.43(18) . . ?
C10 C9 H9 121.8 . . ?
C21 C22 H22 119.2 . . ?
C21 C22 C23 121.59(17) . . ?
C23 C22 H22 119.2 . . ?
C9 C10 H10 119.0 . . ?
C11 C10 C9 122.03(19) . . ?
C11 C10 H10 119.0 . . ?
C4 C3 C2 118.91(15) . . ?
C4 C3 H3 120.5 . . ?
C2 C3 H3 120.5 . . ?
C14 C15 H15 120.5 . . ?
C16 C15 C14 119.03(16) . . ?
C16 C15 H15 120.5 . . ?
C25 C24 H24 120.4 . . ?
C23 C24 C25 119.21(16) . . ?
C23 C24 H24 120.4 . . ?
C27 C28 C29 120.52(17) . . ?
C27 C28 H28 119.7 . . ?
C29 C28 H28 119.7 . . ?
C10 C11 H11 119.5 . . ?
C10 C11 C12 121.10(17) . . ?
C12 C11 H11 119.5 . . ?
C13 C12 H12 120.8 . . ?
C11 C12 C13 118.35(19) . . ?
C11 C12 H12 120.8 . . ?
C22 C23 H23 119.8 . . ?
C24 C23 C22 120.40(16) . . ?
C24 C23 H23 119.8 . . ?
C17 C16 H16 119.7 . . ?
C15 C16 C17 120.70(17) . . ?
C15 C16 H16 119.7 . . ?

loop_
_geom_bond_atom_site_label_1
_geom_bond_atom_site_label_2
_geom_bond_distance
_geom_bond_site_symmetry_2
_geom_bond_publ_flag
N1 C5 1.3396(17) . ?
N1 C1 1.3374(19) . ?
N2 C19 1.4262(19) . ?
N2 C6 1.366(2) . ?
N2 C8 1.4264(18) . ?
C5 C7 1.500(2) . ?
C5 C4 1.388(2) . ?
N3 C7 1.3811(19) . ?
N3 C31 1.426(2) . ?
N3 C20 1.4234(19) . ?
O1 C7 1.2137(17) . ?
C14 C19 1.399(2) . ?
C14 C13 1.446(2) . ?
C14 C15 1.391(2) . ?
C1 C2 1.377(2) . ?
C1 C6 1.503(2) . ?
C4 H4 0.9300 . ?
C4 C3 1.371(2) . ?
C31 C26 1.396(2) . ?
C31 C30 1.391(2) . ?
C20 C25 1.398(2) . ?
C20 C21 1.385(2) . ?
C19 C18 1.385(2) . ?
C2 H2 0.9300 . ?
C2 C3 1.378(2) . ?
O2 C6 1.2041(19) . ?
C25 C26 1.442(2) . ?
C25 C24 1.389(2) . ?
C26 C27 1.387(2) . ?
C30 H30 0.9300 . ?
C30 C29 1.382(3) . ?
C18 H18 0.9300 . ?
C18 C17 1.382(2) . ?
C8 C13 1.391(2) . ?
C8 C9 1.390(2) . ?
C17 H17 0.9300 . ?
C17 C16 1.381(3) . ?
C21 H21 0.9300 . ?
C21 C22 1.379(2) . ?
C13 C12 1.396(2) . ?
C27 H27 0.9300 . ?
C27 C28 1.373(3) . ?
C29 H29 0.9300 . ?
C29 C28 1.382(3) . ?
C9 H9 0.9300 . ?
C9 C10 1.388(2) . ?
C22 H22 0.9300 . ?
C22 C23 1.381(3) . ?
C10 H10 0.9300 . ?
C10 C11 1.377(3) . ?
C3 H3 0.9300 . ?
C15 H15 0.9300 . ?
C15 C16 1.374(3) . ?
C24 H24 0.9300 . ?
C24 C23 1.375(3) . ?
C28 H28 0.9300 . ?
C11 H11 0.9300 . ?
C11 C12 1.382(3) . ?
C12 H12 0.9300 . ?
C23 H23 0.9300 . ?
C16 H16 0.9300 . ?

loop_
_geom_torsion_atom_site_label_1
_geom_torsion_atom_site_label_2
_geom_torsion_atom_site_label_3
_geom_torsion_atom_site_label_4
_geom_torsion
_geom_torsion_site_symmetry_1
_geom_torsion_site_symmetry_2
_geom_torsion_site_symmetry_3
_geom_torsion_site_symmetry_4
_geom_torsion_publ_flag
N1 C5 C7 N3 -44.3(2) . . . . ?
N1 C5 C7 O1 132.76(15) . . . . ?
N1 C5 C4 C3 -0.4(2) . . . . ?
N1 C1 C2 C3 -0.8(2) . . . . ?
N1 C1 C6 N2 82.01(19) . . . . ?
N1 C1 C6 O2 -97.98(19) . . . . ?
N2 C19 C18 C17 178.59(15) . . . . ?
N2 C8 C13 C14 -0.50(17) . . . . ?
N2 C8 C13 C12 179.33(14) . . . . ?
N2 C8 C9 C10 -179.58(15) . . . . ?
C5 N1 C1 C2 -1.0(2) . . . . ?
C5 N1 C1 C6 172.77(13) . . . . ?
C5 C4 C3 C2 -1.5(3) . . . . ?
N3 C31 C26 C25 -1.45(16) . . . . ?
N3 C31 C26 C27 177.97(13) . . . . ?
N3 C31 C30 C29 -177.23(14) . . . . ?
N3 C20 C25 C26 1.76(16) . . . . ?
N3 C20 C25 C24 179.93(14) . . . . ?
N3 C20 C21 C22 -178.99(14) . . . . ?
C14 C19 C18 C17 3.5(2) . . . . ?
C14 C13 C12 C11 -179.99(17) . . . . ?
C14 C15 C16 C17 1.3(3) . . . . ?
C1 N1 C5 C7 -169.42(13) . . . . ?
C1 N1 C5 C4 1.6(2) . . . . ?
C1 C2 C3 C4 2.0(3) . . . . ?
C7 C5 C4 C3 170.75(15) . . . . ?
C7 N3 C31 C26 175.81(12) . . . . ?
C7 N3 C31 C30 -6.8(2) . . . . ?
C7 N3 C20 C25 -175.32(13) . . . . ?
C7 N3 C20 C21 0.9(2) . . . . ?
C4 C5 C7 N3 144.14(14) . . . . ?
C4 C5 C7 O1 -38.8(2) . . . . ?
C31 N3 C7 C5 164.36(13) . . . . ?
C31 N3 C7 O1 -12.6(2) . . . . ?
C31 N3 C20 C25 -2.65(15) . . . . ?
C31 N3 C20 C21 173.52(15) . . . . ?
C31 C26 C27 C28 -0.2(2) . . . . ?
C31 C30 C29 C28 -0.2(2) . . . . ?
C20 N3 C7 C5 -23.9(2) . . . . ?
C20 N3 C7 O1 159.10(15) . . . . ?
C20 N3 C31 C26 2.53(15) . . . . ?
C20 N3 C31 C30 179.91(15) . . . . ?
C20 C25 C26 C31 -0.20(16) . . . . ?
C20 C25 C26 C27 -179.51(16) . . . . ?
C20 C25 C24 C23 -1.1(3) . . . . ?
C20 C21 C22 C23 1.0(2) . . . . ?
C19 N2 C6 C1 10.5(2) . . . . ?
C19 N2 C6 O2 -169.51(17) . . . . ?
C19 N2 C8 C13 -0.69(16) . . . . ?
C19 N2 C8 C9 -178.90(15) . . . . ?
C19 C14 C13 C8 1.53(17) . . . . ?
C19 C14 C13 C12 -178.28(18) . . . . ?
C19 C14 C15 C16 1.6(3) . . . . ?
C19 C18 C17 C16 -0.5(3) . . . . ?
C2 C1 C6 N2 -103.85(18) . . . . ?
C2 C1 C6 O2 76.2(2) . . . . ?
C6 N2 C19 C14 -178.12(15) . . . . ?
C6 N2 C19 C18 6.3(3) . . . . ?
C6 N2 C8 C13 179.09(14) . . . . ?
C6 N2 C8 C9 0.9(2) . . . . ?
C6 C1 C2 C3 -174.37(15) . . . . ?
C25 C20 C21 C22 -3.2(2) . . . . ?
C25 C26 C27 C28 179.08(16) . . . . ?
C25 C24 C23 C22 -1.1(3) . . . . ?
C26 C31 C30 C29 -0.2(2) . . . . ?
C26 C25 C24 C23 176.55(17) . . . . ?
C26 C27 C28 C29 -0.1(3) . . . . ?
C30 C31 C26 C25 -179.10(14) . . . . ?
C30 C31 C26 C27 0.3(2) . . . . ?
C30 C29 C28 C27 0.3(3) . . . . ?
C18 C17 C16 C15 -1.9(3) . . . . ?
C8 N2 C19 C14 1.64(16) . . . . ?
C8 N2 C19 C18 -173.96(15) . . . . ?
C8 N2 C6 C1 -169.23(13) . . . . ?
C8 N2 C6 O2 10.8(3) . . . . ?
C8 C13 C12 C11 0.2(3) . . . . ?
C8 C9 C10 C11 -0.5(3) . . . . ?
C21 C20 C25 C26 -174.87(13) . . . . ?
C21 C20 C25 C24 3.3(2) . . . . ?
C21 C22 C23 C24 1.1(3) . . . . ?
C13 C14 C19 N2 -1.94(16) . . . . ?
C13 C14 C19 C18 174.16(14) . . . . ?
C13 C14 C15 C16 -176.10(17) . . . . ?
C13 C8 C9 C10 2.4(2) . . . . ?
C9 C8 C13 C14 177.86(14) . . . . ?
C9 C8 C13 C12 -2.3(2) . . . . ?
C9 C10 C11 C12 -1.5(3) . . . . ?
C10 C11 C12 C13 1.6(3) . . . . ?
C15 C14 C19 N2 179.86(14) . . . . ?
C15 C14 C19 C18 -4.0(2) . . . . ?
C15 C14 C13 C8 179.40(17) . . . . ?
C15 C14 C13 C12 -0.4(3) . . . . ?
C24 C25 C26 C31 -178.05(17) . . . . ?
C24 C25 C26 C27 2.6(3) . . . . ?
